data_1510611
loop_
_publ_author_name
'Platte, C.'
'Benkic, P.'
'Richardson, T.J.'
'Bartlett, N.'
'Dove, M.F.A.'

_publ_section_title
;
 Concerning the crystal structure of Br F3 * Au F3
;
_journal_name_full 'Journal of Fluorine Chemistry'
_journal_page_first 83
_journal_page_last 86
_journal_paper_doi 10.1016/S0022-1139(01)00414-6
_journal_volume 110
_journal_year 2001
_chemical_formula_sum 'Au Br F6'
_chemical_name_systematic '(Br F3) (Au F3)'
_space_group_IT_number 4
_symmetry_space_group_name_Hall 'P 2yb'
_symmetry_space_group_name_H-M 'P 1 21 1'
_cell_angle_alpha 90
_cell_angle_beta 101.39
_cell_angle_gamma 90
_cell_formula_units_Z 2
_cell_length_a 5.356
_cell_length_b 5.766
_cell_length_c 8.649
_cell_volume 261.844
_citation_journal_id_ASTM JFLCAR
_cod_data_source_file gold_92.cif
_cod_data_source_block Au1Br1F6
_cod_original_formula_sum 'Au1 Br1 F6'
_cod_database_code 1510611

loop_
_symmetry_equiv_pos_as_xyz
x,y,z
-x,y+1/2,-z

loop_
_atom_site_label
_atom_site_type_symbol
_atom_site_fract_x
_atom_site_fract_y
_atom_site_fract_z
_atom_site_occupancy
_atom_site_U_iso_or_equiv
F3 F-1 0.353 0.061 0.293 1 0.0
F6 F-1 0.807 0.902 0.424 1 0.0
F5 F-1 0.724 0.46 0.377 1 0.0
F2 F-1 0.291 0.014 0.954 1 0.0
F1 F-1 0.182 0.428 0.922 1 0.0
Br1 Br+3 0.453 0.248 0.6721 1 0.0
Au1 Au+3 0.2596 0.25 0.0917 1 0.0
F4 F-1 0.228 0.547 0.228 1 0.0
